data_4510355
loop_
_publ_author_name
'Pati, Palas Baran'
'Zade, Sanjio S.'

_publ_section_title
;
 Benzoselenadiazole Containing Donor--Acceptor--Donor Small Molecules:
 Nonbonding Interactions, Packing Patterns, and Optoelectronic Properties
;
_journal_issue 4
_journal_name_full 'Crystal Growth &amp; Design'
_journal_page_first 1695
_journal_paper_doi 10.1021/cg401830f
_journal_volume 14
_journal_year 2014
_chemical_formula_moiety 'C14 H8 N2 Se3'
_chemical_formula_sum 'C14 H8 N2 Se3'
_chemical_formula_weight 441.10
_chemical_name_systematic
; 
 ? 
;
_space_group_IT_number 29
_symmetry_cell_setting orthorhombic
_symmetry_space_group_name_Hall 'P 2c -2ac'
_symmetry_space_group_name_H-M 'P c a 21'
_atom_sites_solution_hydrogens geom
_atom_sites_solution_primary direct
_atom_sites_solution_secondary difmap
_audit_creation_method SHELXL-97
_cell_angle_alpha 90.00
_cell_angle_beta 90.00
_cell_angle_gamma 90.00
_cell_formula_units_Z 4
_cell_length_a 16.166(5)
_cell_length_b 12.751(4)
_cell_length_c 6.6381(17)
_cell_measurement_reflns_used 1622
_cell_measurement_temperature 296(2)
_cell_measurement_theta_max 20.56
_cell_measurement_theta_min 2.52
_cell_volume 1368.3(7)
_computing_cell_refinement 'Bruker SAINT'
_computing_data_collection 'Bruker APEX2'
_computing_data_reduction 'Bruker SAINT'
_computing_molecular_graphics 'Bruker SHELXTL'
_computing_publication_material 'Bruker SHELXTL'
_computing_structure_refinement 'SHELXL-97 (Sheldrick, 2008)'
_computing_structure_solution 'SHELXS-97 (Sheldrick, 2008)'
_diffrn_ambient_temperature 296(2)
_diffrn_measured_fraction_theta_full 1.000
_diffrn_measured_fraction_theta_max 1.000
_diffrn_measurement_device_type 'Bruker APEX-II CCD'
_diffrn_measurement_method '\f and \w scans'
_diffrn_radiation_monochromator graphite
_diffrn_radiation_source 'fine-focus sealed tube'
_diffrn_radiation_type MoK\a
_diffrn_radiation_wavelength 0.71073
_diffrn_reflns_av_R_equivalents 0.0829
_diffrn_reflns_av_sigmaI/netI 0.0728
_diffrn_reflns_limit_h_max 19
_diffrn_reflns_limit_h_min -19
_diffrn_reflns_limit_k_max 15
_diffrn_reflns_limit_k_min -15
_diffrn_reflns_limit_l_max 4
_diffrn_reflns_limit_l_min -7
_diffrn_reflns_number 10462
_diffrn_reflns_theta_full 24.99
_diffrn_reflns_theta_max 24.99
_diffrn_reflns_theta_min 1.60
_exptl_absorpt_coefficient_mu 8.049
_exptl_absorpt_correction_T_max 0.785
_exptl_absorpt_correction_T_min 0.143
_exptl_absorpt_correction_type multi-scan
_exptl_absorpt_process_details 'SADABS; BRUKER, 2008'
_exptl_crystal_colour red
_exptl_crystal_density_diffrn 2.141
_exptl_crystal_density_method 'not measured'
_exptl_crystal_description flake
_exptl_crystal_F_000 832
_exptl_crystal_size_max 0.42
_exptl_crystal_size_mid 0.21
_exptl_crystal_size_min 0.03
_refine_diff_density_max 0.847
_refine_diff_density_min -0.817
_refine_diff_density_rms 0.184
_refine_ls_abs_structure_details 'Flack H D (1983), Acta Cryst. A39, 876-881'
_refine_ls_abs_structure_Flack -0.01(5)
_refine_ls_extinction_method none
_refine_ls_goodness_of_fit_ref 1.067
_refine_ls_hydrogen_treatment constr
_refine_ls_matrix_type full
_refine_ls_number_parameters 172
_refine_ls_number_reflns 1937
_refine_ls_number_restraints 1
_refine_ls_restrained_S_all 1.067
_refine_ls_R_factor_all 0.0788
_refine_ls_R_factor_gt 0.0539
_refine_ls_shift/su_max 0.000
_refine_ls_shift/su_mean 0.000
_refine_ls_structure_factor_coef Fsqd
_refine_ls_weighting_details 'calc w=1/[\s^2^(Fo^2^)+(0.1043P)^2^+3.0712P] where P=(Fo^2^+2Fc^2^)/3'
_refine_ls_weighting_scheme calc
_refine_ls_wR_factor_gt 0.1563
_refine_ls_wR_factor_ref 0.1772
_reflns_number_gt 1486
_reflns_number_total 1937
_reflns_threshold_expression >2sigma(I)
_cod_data_source_file cg401830f_si_001.cif
_cod_data_source_block SSeS
_cod_depositor_comments
;
The following automatic conversions were performed:

'_symmetry_cell_setting' value 'Orthorhombic' changed to
'orthorhombic' according to
/usr/data/users/saulius/automatic-downloads/current/ACS/lib/dictionaries/cif_core.dic
dictionary named 'cif_core.dic' version 2.4.2 from
2011-04-26.

'_refine_ls_hydrogen_treatment' value 'CONSTR' changed
to 'constr' according to
/usr/data/users/saulius/automatic-downloads/current/ACS/lib/dictionaries/cif_core.dic
dictionary named 'cif_core.dic' version 2.4.2 from 2011-04-26.

Automatic conversion script
Id: cif_fix_values 2281 2013-09-26 08:29:07Z andrius 
;
_cod_original_sg_symbol_H-M Pca2(1)
_cod_database_code 4510355

loop_
_symmetry_equiv_pos_as_xyz
'x, y, z'
'-x, -y, z+1/2'
'-x+1/2, y, z+1/2'
'x+1/2, -y, z'

loop_
_atom_site_label
_atom_site_type_symbol
_atom_site_fract_x
_atom_site_fract_y
_atom_site_fract_z
_atom_site_U_iso_or_equiv
_atom_site_adp_type
_atom_site_occupancy
_atom_site_symmetry_multiplicity
_atom_site_calc_flag
_atom_site_refinement_flags
Se1 Se 0.08819(11) 0.95673(14) 0.4602(3) 0.0602(6) Uani 1 1 d .
Se2 Se 0.01985(10) 0.71526(12) -0.0120(3) 0.0523(5) Uani 1 1 d .
Se3 Se 0.08021(9) 0.36912(12) 0.0415(2) 0.0488(5) Uani 1 1 d .
N1 N 0.0608(8) 0.7819(10) 0.2049(19) 0.044(3) Uani 1 1 d .
N2 N 0.0619(7) 0.5906(10) 0.0609(19) 0.045(3) Uani 1 1 d .
C1 C 0.1274(12) 1.0383(17) 0.674(3) 0.072(6) Uani 1 1 d .
H1 H 0.1172 1.1097 0.6883 0.086 Uiso 1 1 calc R
C2 C 0.1718(10) 0.9810(13) 0.802(3) 0.052(5) Uani 1 1 d .
H2 H 0.1955 1.0100 0.9167 0.063 Uiso 1 1 calc R
C3 C 0.1807(9) 0.8741(12) 0.754(3) 0.048(4) Uani 1 1 d .
H3 H 0.2106 0.8274 0.8329 0.058 Uiso 1 1 calc R
C4 C 0.1414(8) 0.8450(12) 0.580(2) 0.042(4) Uani 1 1 d .
C5 C 0.1410(7) 0.7387(9) 0.500(2) 0.034(3) Uani 1 1 d .
C6 C 0.1785(8) 0.6511(11) 0.593(2) 0.041(4) Uani 1 1 d .
H6 H 0.2058 0.6626 0.7139 0.049 Uiso 1 1 calc R
C7 C 0.1781(8) 0.5476(10) 0.517(2) 0.039(3) Uani 1 1 d .
H7 H 0.2034 0.4949 0.5917 0.047 Uiso 1 1 calc R
C8 C 0.1414(8) 0.5220(12) 0.336(2) 0.038(3) Uani 1 1 d .
C9 C 0.1420(9) 0.4145(10) 0.263(2) 0.036(3) Uani 1 1 d .
C10 C 0.1858(8) 0.3284(10) 0.347(2) 0.035(3) Uani 1 1 d .
H10 H 0.2203 0.3343 0.4588 0.041 Uiso 1 1 calc R
C11 C 0.1718(10) 0.2336(13) 0.246(3) 0.052(5) Uani 1 1 d .
H11 H 0.1993 0.1726 0.2835 0.063 Uiso 1 1 calc R
C12 C 0.1177(11) 0.2335(12) 0.094(3) 0.053(4) Uani 1 1 d .
H12 H 0.1010 0.1741 0.0237 0.064 Uiso 1 1 calc R
C13 C 0.1002(8) 0.7118(11) 0.312(2) 0.033(3) Uani 1 1 d .
C14 C 0.1023(8) 0.6030(11) 0.234(2) 0.030(3) Uani 1 1 d .

loop_
_atom_site_aniso_label
_atom_site_aniso_U_11
_atom_site_aniso_U_22
_atom_site_aniso_U_33
_atom_site_aniso_U_23
_atom_site_aniso_U_13
_atom_site_aniso_U_12
Se1 0.0742(11) 0.0455(9) 0.0610(13) -0.0108(8) -0.0202(10) 0.0151(8)
Se2 0.0635(9) 0.0517(9) 0.0418(9) 0.0017(8) -0.0222(9) 0.0074(7)
Se3 0.0521(9) 0.0502(9) 0.0441(10) -0.0096(8) -0.0073(7) -0.0008(7)
N1 0.046(7) 0.047(8) 0.038(8) 0.004(6) -0.008(6) 0.007(6)
N2 0.039(7) 0.063(8) 0.032(7) -0.004(7) -0.008(5) 0.008(6)
C1 0.076(13) 0.073(14) 0.065(13) -0.026(11) -0.015(11) -0.014(11)
C2 0.048(9) 0.053(10) 0.056(12) -0.025(9) -0.012(8) -0.001(8)
C3 0.042(9) 0.042(9) 0.060(12) -0.016(8) -0.013(7) -0.006(7)
C4 0.028(7) 0.057(9) 0.042(9) -0.021(7) -0.001(6) 0.009(6)
C5 0.023(6) 0.037(7) 0.042(9) 0.008(7) 0.004(7) -0.001(5)
C6 0.033(8) 0.047(9) 0.042(9) -0.008(7) -0.007(6) 0.005(6)
C7 0.048(8) 0.028(7) 0.040(9) -0.013(7) -0.012(7) 0.011(5)
C8 0.019(6) 0.051(9) 0.045(9) -0.008(7) 0.002(6) -0.001(6)
C9 0.044(9) 0.015(6) 0.047(9) -0.011(6) 0.004(6) 0.001(6)
C10 0.035(8) 0.031(7) 0.038(8) -0.007(7) 0.005(6) -0.004(6)
C11 0.042(9) 0.049(10) 0.066(13) 0.004(9) 0.008(8) 0.017(8)
C12 0.062(11) 0.041(9) 0.056(12) -0.012(8) 0.018(9) -0.002(8)
C13 0.026(7) 0.046(9) 0.027(8) 0.010(7) 0.000(6) 0.002(6)
C14 0.025(7) 0.038(8) 0.028(8) 0.001(6) -0.003(5) -0.005(6)

loop_
_atom_type_symbol
_atom_type_description
_atom_type_scat_dispersion_real
_atom_type_scat_dispersion_imag
_atom_type_scat_source
C C 0.0033 0.0016 'International Tables Vol C Tables 4.2.6.8 and 6.1.1.4'
H H 0.0000 0.0000 'International Tables Vol C Tables 4.2.6.8 and 6.1.1.4'
N N 0.0061 0.0033 'International Tables Vol C Tables 4.2.6.8 and 6.1.1.4'
Se Se -0.0929 2.2259 'International Tables Vol C Tables 4.2.6.8 and 6.1.1.4'

loop_
_geom_angle_atom_site_label_1
_geom_angle_atom_site_label_2
_geom_angle_atom_site_label_3
_geom_angle
C4 Se1 C1 86.8(8)
N2 Se2 N1 93.6(6)
C12 Se3 C9 88.1(7)
C13 N1 Se2 106.9(10)
C14 N2 Se2 108.2(10)
C2 C1 Se1 111.2(14)
C2 C1 H1 124.4
Se1 C1 H1 124.4
C1 C2 C3 116.1(16)
C1 C2 H2 121.9
C3 C2 H2 121.9
C4 C3 C2 114.0(15)
C4 C3 H3 123.0
C2 C3 H3 123.0
C3 C4 C5 124.3(14)
C3 C4 Se1 111.8(11)
C5 C4 Se1 123.9(11)
C6 C5 C13 112.5(12)
C6 C5 C4 125.0(14)
C13 C5 C4 122.5(13)
C5 C6 C7 125.6(14)
C5 C6 H6 117.2
C7 C6 H6 117.2
C8 C7 C6 122.1(13)
C8 C7 H7 118.9
C6 C7 H7 118.9
C7 C8 C14 116.5(13)
C7 C8 C9 120.7(14)
C14 C8 C9 122.8(13)
C10 C9 C8 126.9(14)
C10 C9 Se3 109.7(9)
C8 C9 Se3 123.4(11)
C11 C10 C9 113.4(14)
C11 C10 H10 123.3
C9 C10 H10 123.3
C12 C11 C10 117.9(15)
C12 C11 H11 121.0
C10 C11 H11 121.0
C11 C12 Se3 110.7(12)
C11 C12 H12 124.7
Se3 C12 H12 124.7
N1 C13 C5 121.8(13)
N1 C13 C14 117.4(13)
C5 C13 C14 120.8(12)
N2 C14 C8 123.8(13)
N2 C14 C13 113.8(13)
C8 C14 C13 122.4(13)

loop_
_geom_bond_atom_site_label_1
_geom_bond_atom_site_label_2
_geom_bond_distance
Se1 C4 1.845(15)
Se1 C1 1.868(18)
Se2 N2 1.796(13)
Se2 N1 1.798(13)
Se3 C12 1.864(17)
Se3 C9 1.869(15)
N1 C13 1.308(18)
N2 C14 1.330(18)
C1 C2 1.33(3)
C1 H1 0.9300
C2 C3 1.41(2)
C2 H2 0.9300
C3 C4 1.37(2)
C3 H3 0.9300
C4 C5 1.457(19)
C5 C6 1.412(18)
C5 C13 1.45(2)
C6 C7 1.412(18)
C6 H6 0.9300
C7 C8 1.38(2)
C7 H7 0.9300
C8 C14 1.39(2)
C8 C9 1.455(18)
C9 C10 1.422(19)
C10 C11 1.40(2)
C10 H10 0.9300
C11 C12 1.34(2)
C11 H11 0.9300
C12 H12 0.9300
C13 C14 1.481(19)
